data_7121204
loop_
_publ_author_name
'Bao, Xiaoze'
'Wei, Shiqiang'
'Qu, Jingping'
'Wang, Baomin'

_publ_section_title
;
 C6' steric bulk of cinchona alkaloid enables an enantioselective Michael
 addition/annulation sequence toward pyranopyrazoles.
;
_journal_issue 16
_journal_name_full 'Chemical communications (Cambridge, England)'
_journal_page_first 2028
_journal_page_last 2031
_journal_paper_doi 10.1039/c8cc00154e
_journal_volume 54
_journal_year 2018
_chemical_absolute_configuration ad
_chemical_formula_sum 'C29 H23 Br N2 O2'
_chemical_formula_weight 511.40
_space_group_IT_number 5
_space_group_name_Hall 'C 2y'
_space_group_name_H-M_alt 'C 1 2 1'
_symmetry_cell_setting monoclinic
_symmetry_space_group_name_Hall 'C 2y'
_symmetry_space_group_name_H-M 'C 1 2 1'
_atom_sites_solution_hydrogens geom
_atom_sites_solution_primary direct
_atom_sites_solution_secondary difmap
_audit_creation_method SHELXL-97
_audit_update_record
;
2017-12-14 deposited with the CCDC.
2018-01-29 downloaded from the CCDC.
;
_cell_angle_alpha 90.00
_cell_angle_beta 102.5630(10)
_cell_angle_gamma 90.00
_cell_formula_units_Z 4
_cell_length_a 15.6759(3)
_cell_length_b 10.3960(2)
_cell_length_c 14.9375(2)
_cell_measurement_reflns_used 4986
_cell_measurement_temperature 298(2)
_cell_measurement_theta_max 25.498
_cell_measurement_theta_min 2.368
_cell_volume 2376.03(7)
_computing_cell_refinement 'Bruker SMART'
_computing_data_collection 'Bruker SMART'
_computing_data_reduction 'Bruker SAINT'
_computing_molecular_graphics 'Bruker SHELXTL'
_computing_publication_material 'Bruker SHELXTL'
_computing_structure_refinement 'Bruker SHELXTL'
_computing_structure_solution 'Bruker SHELXTL'
_diffrn_ambient_temperature 298(2)
_diffrn_measured_fraction_theta_full 0.998
_diffrn_measured_fraction_theta_max 0.998
_diffrn_measurement_device_type 'CCD area detector'
_diffrn_measurement_method 'phi and omega scans'
_diffrn_radiation_monochromator graphite
_diffrn_radiation_source 'fine-focus sealed tube'
_diffrn_radiation_type MoK\a
_diffrn_radiation_wavelength 0.71073
_diffrn_reflns_av_R_equivalents 0.0231
_diffrn_reflns_av_sigmaI/netI 0.0533
_diffrn_reflns_limit_h_max 18
_diffrn_reflns_limit_h_min -18
_diffrn_reflns_limit_k_max 12
_diffrn_reflns_limit_k_min -12
_diffrn_reflns_limit_l_max 17
_diffrn_reflns_limit_l_min -17
_diffrn_reflns_number 11664
_diffrn_reflns_theta_full 25.00
_diffrn_reflns_theta_max 25.00
_diffrn_reflns_theta_min 2.37
_exptl_absorpt_coefficient_mu 1.760
_exptl_absorpt_correction_T_max 0.6877
_exptl_absorpt_correction_T_min 0.5253
_exptl_absorpt_correction_type empirical
_exptl_absorpt_process_details SADABS
_exptl_crystal_colour transparent
_exptl_crystal_density_diffrn 1.430
_exptl_crystal_density_method 'not measured'
_exptl_crystal_description block
_exptl_crystal_F_000 1048
_exptl_crystal_size_max 0.42
_exptl_crystal_size_mid 0.34
_exptl_crystal_size_min 0.23
_refine_diff_density_max 0.157
_refine_diff_density_min -0.348
_refine_diff_density_rms 0.051
_refine_ls_abs_structure_details 'Flack H D (1983), Acta Cryst. A39, 876-881'
_refine_ls_abs_structure_Flack 0.015(7)
_refine_ls_extinction_method none
_refine_ls_goodness_of_fit_ref 1.023
_refine_ls_hydrogen_treatment 'riding mode'
_refine_ls_matrix_type full
_refine_ls_number_parameters 307
_refine_ls_number_reflns 4157
_refine_ls_number_restraints 1
_refine_ls_restrained_S_all 1.023
_refine_ls_R_factor_all 0.0367
_refine_ls_R_factor_gt 0.0308
_refine_ls_shift/su_max 0.001
_refine_ls_shift/su_mean 0.000
_refine_ls_structure_factor_coef Fsqd
_refine_ls_weighting_details 'calc w=1/[\s^2^(Fo^2^)+(0.0321P)^2^+0.2640P] where P=(Fo^2^+2Fc^2^)/3'
_refine_ls_weighting_scheme calc
_refine_ls_wR_factor_gt 0.0774
_refine_ls_wR_factor_ref 0.0800
_reflns_number_gt 3685
_reflns_number_total 4157
_reflns_threshold_expression >2sigma(I)
_cod_data_source_file c8cc00154e2.cif
_cod_data_source_block 1
_cod_depositor_comments
;
The following automatic conversions were performed:

'_symmetry_cell_setting' value 'Monoclinic' changed to 'monoclinic'
according to
/home/data/users/saulius/crontab/automatic-downloads/rss-feeds/RSC/lib/dictionaries/cif_core.dic
dictionary named 'cif_core.dic' version 2.4.2 from 2011-04-26.

Automatic conversion script
Id: cif_fix_values 4973 2017-02-22 13:04:09Z antanas 

 Adding full bibliography for 7121204.cif.
;
_cod_original_sg_symbol_H-M 'C2   '
_cod_database_code 7121204

loop_
_symmetry_equiv_pos_as_xyz
'x, y, z'
'-x, y, -z'
'x+1/2, y+1/2, z'
'-x+1/2, y+1/2, -z'

loop_
_atom_site_label
_atom_site_type_symbol
_atom_site_fract_x
_atom_site_fract_y
_atom_site_fract_z
_atom_site_U_iso_or_equiv
_atom_site_adp_type
_atom_site_occupancy
_atom_site_symmetry_multiplicity
_atom_site_calc_flag
_atom_site_refinement_flags
Br1 Br 0.522842(18) 0.88305(5) 0.705101(19) 0.09191(17) Uani 1 1 d .
N1 N 0.13405(14) 0.7421(2) 0.25363(14) 0.0487(5) Uani 1 1 d .
N2 N 0.18186(14) 0.8070(2) 0.32812(14) 0.0511(5) Uani 1 1 d .
O1 O 0.13016(11) 0.53458(16) 0.18744(11) 0.0494(4) Uani 1 1 d .
O2 O 0.2389(2) 0.1545(2) 0.2452(2) 0.1067(9) Uani 1 1 d .
C1 C 0.24017(17) 0.7232(3) 0.37119(16) 0.0472(6) Uani 1 1 d .
C2 C 0.23184(16) 0.6015(2) 0.32718(16) 0.0446(5) Uani 1 1 d .
C3 C 0.16485(15) 0.6198(2) 0.25437(15) 0.0443(5) Uani 1 1 d .
C4 C 0.16668(15) 0.4111(2) 0.19941(15) 0.0466(6) Uani 1 1 d .
C5 C 0.23389(14) 0.3822(3) 0.26853(14) 0.0482(5) Uani 1 1 d .
C6 C 0.2748(2) 0.2508(3) 0.2769(2) 0.0600(7) Uani 1 1 d .
C7 C 0.3655(4) 0.2433(5) 0.3273(6) 0.174(3) Uani 1 1 d .
H7A H 0.3666 0.1806 0.3756 0.209 Uiso 1 1 calc R
H7B H 0.3979 0.2057 0.2854 0.209 Uiso 1 1 calc R
C8 C 0.4158(2) 0.3497(4) 0.3691(3) 0.0866(11) Uani 1 1 d .
H8A H 0.4718 0.3477 0.3514 0.104 Uiso 1 1 calc R
H8B H 0.4271 0.3383 0.4351 0.104 Uiso 1 1 calc R
C9 C 0.37622(19) 0.4809(3) 0.3467(2) 0.0628(7) Uani 1 1 d .
H9A H 0.3863 0.5094 0.2880 0.075 Uiso 1 1 calc R
H9B H 0.4037 0.5420 0.3931 0.075 Uiso 1 1 calc R
C10 C 0.27811(16) 0.4757(2) 0.34271(16) 0.0462(5) Uani 1 1 d .
H10A H 0.2702 0.4422 0.4017 0.055 Uiso 1 1 calc R
C11 C 0.06404(18) 0.8048(3) 0.19265(19) 0.0510(6) Uani 1 1 d .
C12 C 0.0621(2) 0.9379(3) 0.1893(2) 0.0628(8) Uani 1 1 d .
H12A H 0.1074 0.9859 0.2244 0.075 Uiso 1 1 calc R
C13 C -0.0076(2) 0.9978(3) 0.1335(3) 0.0771(9) Uani 1 1 d .
H13A H -0.0097 1.0872 0.1316 0.092 Uiso 1 1 calc R
C14 C -0.0740(2) 0.9290(4) 0.0806(3) 0.0816(10) Uani 1 1 d .
H14A H -0.1213 0.9709 0.0437 0.098 Uiso 1 1 calc R
C15 C -0.0701(3) 0.7981(4) 0.0828(3) 0.0964(13) Uani 1 1 d .
H15A H -0.1140 0.7506 0.0452 0.116 Uiso 1 1 calc R
C16 C -0.0028(2) 0.7356(3) 0.1392(3) 0.0772(10) Uani 1 1 d .
H16A H -0.0022 0.6462 0.1415 0.093 Uiso 1 1 calc R
C17 C 0.30465(16) 0.7633(3) 0.45359(16) 0.0500(6) Uani 1 1 d .
C18 C 0.3376(2) 0.6764(3) 0.52335(19) 0.0630(7) Uani 1 1 d .
H18A H 0.3161 0.5928 0.5198 0.076 Uiso 1 1 calc R
C19 C 0.4020(2) 0.7132(3) 0.59818(19) 0.0672(8) Uani 1 1 d .
H19A H 0.4244 0.6543 0.6442 0.081 Uiso 1 1 calc R
C20 C 0.43232(17) 0.8369(3) 0.60361(18) 0.0640(9) Uani 1 1 d .
C21 C 0.39946(19) 0.9256(3) 0.5373(2) 0.0649(8) Uani 1 1 d .
H21A H 0.4199 1.0098 0.5427 0.078 Uiso 1 1 calc R
C22 C 0.33567(15) 0.8888(3) 0.46225(16) 0.0553(6) Uani 1 1 d .
H22A H 0.3133 0.9489 0.4171 0.066 Uiso 1 1 calc R
C23 C 0.11789(19) 0.3269(3) 0.12355(18) 0.0542(6) Uani 1 1 d .
H23A H 0.0562 0.3484 0.1120 0.065 Uiso 1 1 calc R
H23B H 0.1242 0.2379 0.1434 0.065 Uiso 1 1 calc R
C24 C 0.14947(15) 0.3402(2) 0.03411(15) 0.0466(6) Uani 1 1 d .
C25 C 0.1869(2) 0.2358(3) 0.00110(19) 0.0629(7) Uani 1 1 d .
H25A H 0.1929 0.1586 0.0333 0.075 Uiso 1 1 calc R
C26 C 0.2158(2) 0.2455(4) -0.0806(2) 0.0787(10) Uani 1 1 d .
H26A H 0.2404 0.1744 -0.1029 0.094 Uiso 1 1 calc R
C27 C 0.20815(18) 0.3587(4) -0.12787(19) 0.0728(10) Uani 1 1 d .
H27A H 0.2288 0.3653 -0.1815 0.087 Uiso 1 1 calc R
C28 C 0.1703(2) 0.4616(3) -0.0964(2) 0.0698(8) Uani 1 1 d .
H28A H 0.1644 0.5385 -0.1290 0.084 Uiso 1 1 calc R
C29 C 0.1398(2) 0.4528(3) -0.01483(19) 0.0612(7) Uani 1 1 d .
H29A H 0.1130 0.5233 0.0059 0.073 Uiso 1 1 calc R

loop_
_atom_site_aniso_label
_atom_site_aniso_U_11
_atom_site_aniso_U_22
_atom_site_aniso_U_33
_atom_site_aniso_U_23
_atom_site_aniso_U_13
_atom_site_aniso_U_12
Br1 0.06344(17) 0.1548(4) 0.05572(17) -0.0364(2) 0.00914(12) -0.0296(2)
N1 0.0491(11) 0.0459(12) 0.0495(11) -0.0096(10) 0.0072(9) -0.0049(10)
N2 0.0515(11) 0.0493(12) 0.0509(11) -0.0120(10) 0.0081(9) -0.0060(10)
O1 0.0561(10) 0.0433(9) 0.0451(8) -0.0085(7) 0.0032(7) -0.0031(8)
O2 0.110(2) 0.0541(15) 0.141(2) -0.0281(16) -0.0056(18) 0.0111(14)
C1 0.0501(13) 0.0500(14) 0.0431(12) -0.0091(11) 0.0131(10) -0.0050(12)
C2 0.0476(13) 0.0484(14) 0.0390(11) -0.0071(10) 0.0118(10) -0.0065(11)
C3 0.0449(12) 0.0466(14) 0.0407(11) -0.0064(11) 0.0081(10) -0.0093(11)
C4 0.0527(12) 0.0447(14) 0.0447(11) -0.0049(11) 0.0153(10) -0.0092(11)
C5 0.0549(12) 0.0476(13) 0.0457(11) -0.0057(13) 0.0193(10) -0.0025(15)
C6 0.0712(18) 0.0560(18) 0.0549(15) -0.0016(14) 0.0185(14) 0.0029(15)
C7 0.109(4) 0.073(3) 0.289(9) -0.014(4) -0.070(5) 0.019(3)
C8 0.0661(18) 0.097(3) 0.094(2) -0.006(2) 0.0110(17) 0.021(2)
C9 0.0482(15) 0.076(2) 0.0625(16) -0.0061(16) 0.0083(13) 0.0012(15)
C10 0.0506(13) 0.0502(14) 0.0383(12) -0.0014(11) 0.0108(10) -0.0017(12)
C11 0.0470(15) 0.0520(16) 0.0531(15) -0.0034(12) 0.0090(12) 0.0016(12)
C12 0.0594(18) 0.0505(18) 0.0755(19) -0.0046(14) 0.0085(15) -0.0038(13)
C13 0.071(2) 0.0519(17) 0.103(2) 0.0102(18) 0.0065(19) 0.0070(17)
C14 0.070(2) 0.072(2) 0.093(2) 0.0045(18) -0.0053(19) 0.0156(17)
C15 0.069(2) 0.074(3) 0.124(3) -0.012(2) -0.027(2) 0.0005(19)
C16 0.0628(19) 0.0518(17) 0.100(2) -0.0065(17) -0.0185(18) 0.0011(15)
C17 0.0465(13) 0.0622(17) 0.0420(13) -0.0142(12) 0.0113(10) -0.0061(12)
C18 0.0686(17) 0.0704(19) 0.0489(14) -0.0115(14) 0.0104(13) -0.0142(15)
C19 0.0676(17) 0.086(2) 0.0452(14) -0.0092(15) 0.0060(13) -0.0032(17)
C20 0.0471(13) 0.098(3) 0.0483(14) -0.0293(15) 0.0143(11) -0.0185(15)
C21 0.0643(16) 0.071(2) 0.0614(17) -0.0249(16) 0.0185(14) -0.0187(15)
C22 0.0545(12) 0.0603(16) 0.0525(12) -0.0140(15) 0.0149(10) -0.0052(16)
C23 0.0605(14) 0.0483(14) 0.0543(14) -0.0102(12) 0.0133(12) -0.0134(12)
C24 0.0445(11) 0.0488(15) 0.0421(11) -0.0101(11) 0.0002(9) -0.0082(10)
C25 0.0684(17) 0.0622(17) 0.0542(15) -0.0103(14) 0.0051(13) 0.0101(14)
C26 0.072(2) 0.103(3) 0.0587(17) -0.018(2) 0.0089(15) 0.0265(19)
C27 0.0530(13) 0.116(3) 0.0481(13) -0.008(2) 0.0076(11) -0.004(2)
C28 0.083(2) 0.075(2) 0.0475(15) 0.0016(15) 0.0057(14) -0.0184(18)
C29 0.0778(19) 0.0519(16) 0.0522(15) -0.0041(13) 0.0104(13) -0.0026(14)

loop_
_atom_type_symbol
_atom_type_description
_atom_type_scat_dispersion_real
_atom_type_scat_dispersion_imag
_atom_type_scat_source
C C 0.0033 0.0016 'International Tables Vol C Tables 4.2.6.8 and 6.1.1.4'
H H 0.0000 0.0000 'International Tables Vol C Tables 4.2.6.8 and 6.1.1.4'
N N 0.0061 0.0033 'International Tables Vol C Tables 4.2.6.8 and 6.1.1.4'
Br Br -0.2901 2.4595 'International Tables Vol C Tables 4.2.6.8 and 6.1.1.4'
O O 0.0106 0.0060 'International Tables Vol C Tables 4.2.6.8 and 6.1.1.4'

loop_
_geom_angle_atom_site_label_1
_geom_angle_atom_site_label_2
_geom_angle_atom_site_label_3
_geom_angle
C3 N1 N2 108.8(2)
C3 N1 C11 131.1(2)
N2 N1 C11 120.1(2)
C1 N2 N1 105.5(2)
C3 O1 C4 114.61(18)
N2 C1 C2 112.2(2)
N2 C1 C17 119.7(2)
C2 C1 C17 128.1(2)
C3 C2 C1 103.0(2)
C3 C2 C10 121.1(2)
C1 C2 C10 135.9(2)
C2 C3 O1 128.2(2)
C2 C3 N1 110.5(2)
O1 C3 N1 121.3(2)
C5 C4 O1 122.3(2)
C5 C4 C23 129.6(3)
O1 C4 C23 108.1(2)
C4 C5 C6 121.2(2)
C4 C5 C10 125.1(3)
C6 C5 C10 113.7(2)
O2 C6 C5 125.0(3)
O2 C6 C7 118.8(4)
C5 C6 C7 116.2(3)
C8 C7 C6 124.8(4)
C7 C8 C9 116.4(3)
C8 C9 C10 109.8(3)
C2 C10 C5 108.5(2)
C2 C10 C9 115.3(2)
C5 C10 C9 110.2(2)
C16 C11 C12 119.6(3)
C16 C11 N1 121.1(2)
C12 C11 N1 119.2(3)
C13 C12 C11 118.9(3)
C14 C13 C12 121.4(3)
C13 C14 C15 119.0(4)
C14 C15 C16 121.0(4)
C15 C16 C11 119.9(3)
C18 C17 C22 118.4(2)
C18 C17 C1 121.1(2)
C22 C17 C1 120.5(3)
C19 C18 C17 120.7(3)
C20 C19 C18 119.3(3)
C19 C20 C21 121.3(3)
C19 C20 Br1 118.3(3)
C21 C20 Br1 120.3(2)
C20 C21 C22 119.5(3)
C21 C22 C17 120.8(3)
C4 C23 C24 113.43(19)
C29 C24 C25 119.3(2)
C29 C24 C23 121.6(2)
C25 C24 C23 119.1(2)
C24 C25 C26 120.1(3)
C27 C26 C25 120.5(3)
C28 C27 C26 119.8(3)
C27 C28 C29 120.4(3)
C24 C29 C28 119.9(3)

loop_
_geom_bond_atom_site_label_1
_geom_bond_atom_site_label_2
_geom_bond_distance
Br1 C20 1.899(3)
N1 C3 1.360(3)
N1 N2 1.375(3)
N1 C11 1.423(4)
N2 C1 1.324(3)
O1 C3 1.358(3)
O1 C4 1.401(3)
O2 C6 1.195(4)
C1 C2 1.418(4)
C1 C17 1.473(4)
C2 C3 1.351(3)
C2 C10 1.489(4)
C4 C5 1.339(3)
C4 C23 1.503(3)
C5 C6 1.503(4)
C5 C10 1.523(4)
C6 C7 1.459(6)
C7 C8 1.422(7)
C8 C9 1.505(5)
C9 C10 1.527(4)
C11 C16 1.375(4)
C11 C12 1.384(4)
C12 C13 1.372(5)
C13 C14 1.364(5)
C14 C15 1.363(5)
C15 C16 1.363(5)
C17 C18 1.391(4)
C17 C22 1.388(4)
C18 C19 1.387(4)
C19 C20 1.367(5)
C20 C21 1.369(4)
C21 C22 1.384(4)
C23 C24 1.529(3)
C24 C29 1.371(4)
C24 C25 1.375(4)
C25 C26 1.395(4)
C26 C27 1.364(6)
C27 C28 1.357(5)
C28 C29 1.405(4)
